data_2234459
loop_
_publ_author_name
'Wei, Bin'

_publ_section_title
;
 Bis(guanidinium) naphthalene-1,5-disulfonate--18-crown-6 (1/1)
;
_journal_issue 4
_journal_name_full 'Acta Crystallographica Section E'
_journal_page_first o990
_journal_paper_doi 10.1107/S1600536812009154
_journal_volume 68
_journal_year 2012
_chemical_formula_iupac '2C H6 N3 + , C10 H6 O6 S2 - , C12 H24 O6'
_chemical_formula_moiety '2(C H6 N3), C10 H6 O6 S2, C12 H24 O6'
_chemical_formula_sum 'C24 H42 N6 O12 S2'
_chemical_formula_weight 670.76
_chemical_name_common
;
Bis(guanidinium) naphthalene-1,5-disulfonate--18-crown-6 (1/1)
;
_chemical_name_systematic
;
Bis(guanidinium) naphthalene-1,5-disulfonate
1,4,7,10,13,16-hexaoxacyclooctadecane
;
_space_group_IT_number 2
_symmetry_cell_setting triclinic
_symmetry_space_group_name_Hall '-P 1'
_symmetry_space_group_name_H-M 'P -1'
_atom_sites_solution_hydrogens geom
_atom_sites_solution_primary direct
_atom_sites_solution_secondary difmap
_audit_creation_method SHELXL-97
_cell_angle_alpha 111.97(3)
_cell_angle_beta 96.10(3)
_cell_angle_gamma 99.38(3)
_cell_formula_units_Z 1
_cell_length_a 8.5275(17)
_cell_length_b 9.1291(18)
_cell_length_c 11.470(2)
_cell_measurement_reflns_used 3638
_cell_measurement_temperature 293(2)
_cell_measurement_theta_max 27.5
_cell_measurement_theta_min 3.0
_cell_volume 803.2(4)
_computing_cell_refinement 'CrystalClear (Rigaku, 2005)'
_computing_data_collection 'CrystalClear (Rigaku, 2005)'
_computing_data_reduction 'CrystalClear (Rigaku, 2005)'
_computing_molecular_graphics 'SHELXTL (Sheldrick, 2008)'
_computing_publication_material 'SHELXTL (Sheldrick, 2008)'
_computing_structure_refinement 'SHELXTL (Sheldrick, 2008)'
_computing_structure_solution 'SHELXTL (Sheldrick, 2008)'
_diffrn_ambient_temperature 293(2)
_diffrn_measured_fraction_theta_full 0.992
_diffrn_measured_fraction_theta_max 0.992
_diffrn_measurement_device_type 'Rigaku SCXmini'
_diffrn_measurement_method CCD_Profile_fitting
_diffrn_radiation_monochromator graphite
_diffrn_radiation_source 'fine-focus sealed tube'
_diffrn_radiation_type MoK\a
_diffrn_radiation_wavelength 0.71073
_diffrn_reflns_av_R_equivalents 0.0245
_diffrn_reflns_av_sigmaI/netI 0.0303
_diffrn_reflns_limit_h_max 10
_diffrn_reflns_limit_h_min -11
_diffrn_reflns_limit_k_max 11
_diffrn_reflns_limit_k_min -11
_diffrn_reflns_limit_l_max 14
_diffrn_reflns_limit_l_min -14
_diffrn_reflns_number 8245
_diffrn_reflns_theta_full 27.43
_diffrn_reflns_theta_max 27.43
_diffrn_reflns_theta_min 3.08
_exptl_absorpt_coefficient_mu 0.233
_exptl_absorpt_correction_type none
_exptl_crystal_colour colorless
_exptl_crystal_density_diffrn 1.387
_exptl_crystal_density_method 'not measured'
_exptl_crystal_description block
_exptl_crystal_F_000 356
_exptl_crystal_size_max 0.20
_exptl_crystal_size_mid 0.20
_exptl_crystal_size_min 0.20
_refine_diff_density_max 0.336
_refine_diff_density_min -0.459
_refine_ls_extinction_method none
_refine_ls_goodness_of_fit_ref 1.048
_refine_ls_hydrogen_treatment mixed
_refine_ls_matrix_type full
_refine_ls_number_parameters 223
_refine_ls_number_reflns 3638
_refine_ls_number_restraints 0
_refine_ls_restrained_S_all 1.048
_refine_ls_R_factor_all 0.0535
_refine_ls_R_factor_gt 0.0425
_refine_ls_shift/su_max 0.000
_refine_ls_shift/su_mean 0.000
_refine_ls_structure_factor_coef Fsqd
_refine_ls_weighting_details 'calc w=1/[\s^2^(Fo^2^)+(0.0379P)^2^+0.3633P] where P=(Fo^2^+2Fc^2^)/3'
_refine_ls_weighting_scheme calc
_refine_ls_wR_factor_gt 0.0982
_refine_ls_wR_factor_ref 0.1036
_reflns_number_gt 3070
_reflns_number_total 3638
_reflns_threshold_expression >2\s(I)
_cod_data_source_file xu5475.cif
_cod_data_source_block I
_cod_original_cell_volume 803.3(3)
_cod_database_code 2234459
_cod_database_fobs_code 2234459

loop_
_symmetry_equiv_pos_as_xyz
'x, y, z'
'-x, -y, -z'

loop_
_atom_site_type_symbol
_atom_site_label
_atom_site_fract_x
_atom_site_fract_y
_atom_site_fract_z
_atom_site_U_iso_or_equiv
_atom_site_adp_type
_atom_site_calc_flag
_atom_site_refinement_flags
_atom_site_occupancy
_atom_site_symmetry_multiplicity
S S1 0.11339(5) 0.65053(5) 0.31289(4) 0.03167(13) Uani d . 1 1
O O3 0.09429(17) 0.50066(14) 0.33254(12) 0.0414(3) Uani d . 1 1
O O4 0.63864(17) -0.01790(16) 0.23799(13) 0.0459(3) Uani d . 1 1
O O5 0.47238(18) 0.22644(16) 0.24927(13) 0.0490(4) Uani d . 1 1
C C3 0.02394(19) 0.78364(18) 0.43259(15) 0.0277(3) Uani d . 1 1
O O6 0.40620(17) 0.26914(16) 0.01217(13) 0.0468(3) Uani d . 1 1
C C4 0.03593(18) 0.94983(18) 0.45050(15) 0.0263(3) Uani d . 1 1
C C1 -0.1274(2) 0.8214(2) 0.60430(18) 0.0387(4) Uani d . 1 1
H H1 -0.1821 0.7782 0.6541 0.046 Uiso calc R 1 1
O O1 0.28092(17) 0.73046(16) 0.33171(17) 0.0608(5) Uani d . 1 1
C C2 -0.0571(2) 0.7217(2) 0.50692(17) 0.0345(4) Uani d . 1 1
H H2 -0.0658 0.6134 0.4931 0.041 Uiso calc R 1 1
O O2 0.0209(2) 0.62768(18) 0.19082(13) 0.0574(4) Uani d . 1 1
C C12 0.7991(2) 0.1911(2) 0.04975(18) 0.0415(4) Uani d . 1 1
N N3 0.8556(3) 0.2086(3) 0.16648(19) 0.0569(5) Uani d . 1 1
C C5 0.1159(2) 1.0194(2) 0.37412(17) 0.0349(4) Uani d . 1 1
H H5 0.1611 0.9550 0.3085 0.042 Uiso calc R 1 1
N N2 0.6973(3) 0.0547(2) -0.0292(2) 0.0626(6) Uani d . 1 1
C C8 0.5725(3) 0.2333(3) 0.35990(19) 0.0539(5) Uani d . 1 1
H H8A 0.5319 0.2912 0.4361 0.065 Uiso calc R 1 1
H H8B 0.6820 0.2903 0.3672 0.065 Uiso calc R 1 1
C C11 0.3022(3) 0.2636(3) -0.0967(2) 0.0532(5) Uani d . 1 1
H H11A 0.2955 0.3727 -0.0865 0.064 Uiso calc R 1 1
H H11B 0.1943 0.2037 -0.1034 0.064 Uiso calc R 1 1
C C9 0.4799(3) 0.3797(2) 0.2418(2) 0.0575(6) Uani d . 1 1
H H9A 0.5878 0.4217 0.2326 0.069 Uiso calc R 1 1
H H9B 0.4563 0.4558 0.3197 0.069 Uiso calc R 1 1
C C7 0.5717(3) 0.0633(3) 0.34750(19) 0.0493(5) Uani d . 1 1
H H7A 0.6351 0.0655 0.4238 0.059 Uiso calc R 1 1
H H7B 0.4619 0.0058 0.3382 0.059 Uiso calc R 1 1
C C6 0.6336(3) -0.1836(3) 0.2156(2) 0.0501(5) Uani d . 1 1
H H6A 0.5231 -0.2393 0.2066 0.060 Uiso calc R 1 1
H H6B 0.6981 -0.1898 0.2879 0.060 Uiso calc R 1 1
N N1 0.8482(3) 0.3087(3) 0.0127(2) 0.0653(6) Uani d . 1 1
C C10 0.3593(3) 0.3611(3) 0.1293(2) 0.0552(6) Uani d . 1 1
H H10A 0.2537 0.3070 0.1334 0.066 Uiso calc R 1 1
H H10B 0.3520 0.4672 0.1318 0.066 Uiso calc R 1 1
H H20 0.928(3) 0.299(3) 0.219(2) 0.066(7) Uiso d . 1 1
H H21 0.819(3) 0.142(3) 0.193(2) 0.065(8) Uiso d . 1 1
H H25 0.903(3) 0.399(3) 0.065(3) 0.074(9) Uiso d . 1 1
H H22 0.670(3) -0.012(3) 0.000(3) 0.070(9) Uiso d . 1 1
H H24 0.829(3) 0.289(3) -0.057(3) 0.059(8) Uiso d . 1 1
H H23 0.659(4) 0.047(4) -0.099(3) 0.094(11) Uiso d . 1 1

loop_
_atom_site_aniso_label
_atom_site_aniso_U_11
_atom_site_aniso_U_22
_atom_site_aniso_U_33
_atom_site_aniso_U_12
_atom_site_aniso_U_13
_atom_site_aniso_U_23
S1 0.0417(2) 0.0225(2) 0.0323(2) 0.00950(16) 0.01195(17) 0.01017(16)
O3 0.0617(9) 0.0267(6) 0.0411(7) 0.0161(6) 0.0153(6) 0.0150(5)
O4 0.0520(8) 0.0399(7) 0.0458(8) 0.0041(6) 0.0122(6) 0.0188(6)
O5 0.0553(9) 0.0386(7) 0.0412(7) 0.0067(6) -0.0003(6) 0.0068(6)
C3 0.0293(8) 0.0254(8) 0.0291(8) 0.0073(6) 0.0054(6) 0.0108(6)
O6 0.0498(8) 0.0426(7) 0.0513(8) 0.0232(6) 0.0100(6) 0.0168(6)
C4 0.0264(8) 0.0250(7) 0.0294(8) 0.0065(6) 0.0055(6) 0.0126(6)
C1 0.0454(10) 0.0369(9) 0.0487(11) 0.0129(8) 0.0237(9) 0.0279(8)
O1 0.0477(8) 0.0351(7) 0.0928(12) 0.0100(6) 0.0374(8) 0.0111(7)
C2 0.0409(9) 0.0260(8) 0.0425(10) 0.0091(7) 0.0125(8) 0.0182(7)
O2 0.0952(12) 0.0506(8) 0.0305(7) 0.0300(8) 0.0092(7) 0.0157(6)
C12 0.0424(10) 0.0352(9) 0.0421(10) 0.0033(8) 0.0097(8) 0.0118(8)
N3 0.0583(12) 0.0525(11) 0.0517(11) -0.0154(9) -0.0037(9) 0.0265(10)
C5 0.0416(10) 0.0326(9) 0.0391(9) 0.0140(7) 0.0197(8) 0.0182(7)
N2 0.0723(14) 0.0400(11) 0.0573(13) -0.0042(10) -0.0098(11) 0.0118(10)
C8 0.0543(13) 0.0537(13) 0.0358(11) 0.0051(10) 0.0011(9) 0.0027(9)
C11 0.0518(12) 0.0508(12) 0.0676(14) 0.0241(10) 0.0093(11) 0.0305(11)
C9 0.0706(15) 0.0356(10) 0.0540(13) 0.0146(10) 0.0116(11) 0.0031(9)
C7 0.0464(11) 0.0597(13) 0.0354(10) 0.0030(10) 0.0027(9) 0.0169(9)
C6 0.0518(12) 0.0495(12) 0.0577(13) 0.0097(9) 0.0050(10) 0.0328(10)
N1 0.0971(18) 0.0497(12) 0.0444(12) -0.0041(11) 0.0146(12) 0.0215(10)
C10 0.0662(14) 0.0402(11) 0.0608(14) 0.0278(10) 0.0200(11) 0.0133(10)

loop_
_atom_type_symbol
_atom_type_description
_atom_type_scat_dispersion_real
_atom_type_scat_dispersion_imag
_atom_type_scat_source
C C 0.0033 0.0016 'International Tables Vol C Tables 4.2.6.8 and 6.1.1.4'
H H 0.0000 0.0000 'International Tables Vol C Tables 4.2.6.8 and 6.1.1.4'
N N 0.0061 0.0033 'International Tables Vol C Tables 4.2.6.8 and 6.1.1.4'
O O 0.0106 0.0060 'International Tables Vol C Tables 4.2.6.8 and 6.1.1.4'
S S 0.1246 0.1234 'International Tables Vol C Tables 4.2.6.8 and 6.1.1.4'

loop_
_geom_angle_atom_site_label_1
_geom_angle_atom_site_label_2
_geom_angle_atom_site_label_3
_geom_angle_site_symmetry_1
_geom_angle_site_symmetry_3
_geom_angle
O1 S1 O3 . . 113.09(9)
O1 S1 O2 . . 112.57(11)
O3 S1 O2 . . 111.83(9)
O1 S1 C3 . . 107.06(9)
O3 S1 C3 . . 106.12(8)
O2 S1 C3 . . 105.53(8)
C6 O4 C7 . . 112.50(15)
C9 O5 C8 . . 113.94(16)
C2 C3 C4 . . 120.72(15)
C2 C3 S1 . . 117.84(12)
C4 C3 S1 . . 121.44(12)
C10 O6 C11 . . 111.63(15)
C5 C4 C4 . 2_576 118.55(17)
C5 C4 C3 . . 122.97(14)
C4 C4 C3 2_576 . 118.48(17)
C5 C1 C2 2_576 . 120.57(15)
C5 C1 H1 2_576 . 119.7
C2 C1 H1 . . 119.7
C3 C2 C1 . . 120.44(15)
C3 C2 H2 . . 119.8
C1 C2 H2 . . 119.8
N3 C12 N1 . . 119.0(2)
N3 C12 N2 . . 119.6(2)
N1 C12 N2 . . 121.4(2)
C12 N3 H20 . . 119.7(16)
C12 N3 H21 . . 119.9(18)
H20 N3 H21 . . 120(2)
C1 C5 C4 2_576 . 121.22(16)
C1 C5 H5 2_576 . 119.4
C4 C5 H5 . . 119.4
C12 N2 H22 . . 116.7(19)
C12 N2 H23 . . 119(2)
H22 N2 H23 . . 124(3)
O5 C8 C7 . . 108.65(16)
O5 C8 H8A . . 110.0
C7 C8 H8A . . 110.0
O5 C8 H8B . . 110.0
C7 C8 H8B . . 110.0
H8A C8 H8B . . 108.3
O6 C11 C6 . 2_655 109.94(16)
O6 C11 H11A . . 109.7
C6 C11 H11A 2_655 . 109.7
O6 C11 H11B . . 109.7
C6 C11 H11B 2_655 . 109.7
H11A C11 H11B . . 108.2
O5 C9 C10 . . 109.51(17)
O5 C9 H9A . . 109.8
C10 C9 H9A . . 109.8
O5 C9 H9B . . 109.8
C10 C9 H9B . . 109.8
H9A C9 H9B . . 108.2
O4 C7 C8 . . 109.21(17)
O4 C7 H7A . . 109.8
C8 C7 H7A . . 109.8
O4 C7 H7B . . 109.8
C8 C7 H7B . . 109.8
H7A C7 H7B . . 108.3
O4 C6 C11 . 2_655 109.89(17)
O4 C6 H6A . . 109.7
C11 C6 H6A 2_655 . 109.7
O4 C6 H6B . . 109.7
C11 C6 H6B 2_655 . 109.7
H6A C6 H6B . . 108.2
C12 N1 H25 . . 120.7(19)
C12 N1 H24 . . 116(2)
H25 N1 H24 . . 123(3)
O6 C10 C9 . . 110.54(17)
O6 C10 H10A . . 109.5
C9 C10 H10A . . 109.5
O6 C10 H10B . . 109.5
C9 C10 H10B . . 109.5
H10A C10 H10B . . 108.1

loop_
_geom_bond_atom_site_label_1
_geom_bond_atom_site_label_2
_geom_bond_site_symmetry_2
_geom_bond_distance
S1 O1 . 1.4481(15)
S1 O3 . 1.4544(12)
S1 O2 . 1.4556(15)
S1 C3 . 1.7943(17)
O4 C6 . 1.429(2)
O4 C7 . 1.430(2)
O5 C9 . 1.425(3)
O5 C8 . 1.427(2)
C3 C2 . 1.372(2)
C3 C4 . 1.437(2)
O6 C10 . 1.431(2)
O6 C11 . 1.432(2)
C4 C5 . 1.428(2)
C4 C4 2_576 1.434(3)
C1 C5 2_576 1.365(2)
C1 C2 . 1.412(2)
C1 H1 . 0.9300
C2 H2 . 0.9300
C12 N3 . 1.314(3)
C12 N1 . 1.319(3)
C12 N2 . 1.327(3)
N3 H20 . 0.90(3)
N3 H21 . 0.81(3)
C5 C1 2_576 1.365(2)
C5 H5 . 0.9300
N2 H22 . 0.81(3)
N2 H23 . 0.80(3)
C8 C7 . 1.504(3)
C8 H8A . 0.9700
C8 H8B . 0.9700
C11 C6 2_655 1.496(3)
C11 H11A . 0.9700
C11 H11B . 0.9700
C9 C10 . 1.499(3)
C9 H9A . 0.9700
C9 H9B . 0.9700
C7 H7A . 0.9700
C7 H7B . 0.9700
C6 C11 2_655 1.496(3)
C6 H6A . 0.9700
C6 H6B . 0.9700
N1 H25 . 0.84(3)
N1 H24 . 0.75(3)
C10 H10A . 0.9700
C10 H10B . 0.9700

loop_
_geom_hbond_atom_site_label_D
_geom_hbond_atom_site_label_H
_geom_hbond_atom_site_label_A
_geom_hbond_site_symmetry_A
_geom_hbond_distance_DH
_geom_hbond_distance_HA
_geom_hbond_distance_DA
_geom_hbond_angle_DHA
N1 H24 O2 2_665 0.75(3) 2.36(3) 2.897(3) 131(2)
N1 H25 O2 1_655 0.84(3) 2.05(3) 2.887(3) 175(3)
N2 H22 O6 2_655 0.81(3) 2.28(3) 3.029(3) 154(3)
N2 H23 O5 2_655 0.80(3) 2.43(3) 2.867(3) 115(3)
N3 H20 O3 1_655 0.90(3) 2.01(3) 2.913(3) 179(2)
N3 H21 O4 . 0.81(3) 2.18(3) 2.952(3) 159(2)
